data_8103417
loop_
_publ_author_name
'Jansen, M.'
'Heidebrecht, K.'

_publ_section_title
;
 Syntheses and crystal structures of (Ag4Xo4)2 AgNo3 (X=Si, Ge)
;
_journal_name_full 'Zeitschrift fuer Kristallographie (149,1979-)'
_journal_page_first 347
_journal_page_last 356
_journal_volume 179
_journal_year 1987
_chemical_formula_sum 'Ag9 N O11 Si2'
_chemical_name_systematic 'Ag9 (Si O4)2 N O3'
_space_group_IT_number 2
_symmetry_space_group_name_Hall '-P 1'
_symmetry_space_group_name_H-M 'P -1'
_cell_angle_alpha 107.03
_cell_angle_beta 99.87
_cell_angle_gamma 94.16
_cell_formula_units_Z 1
_cell_length_a 5.768
_cell_length_b 6.768
_cell_length_c 8.843
_cell_volume 322.417
_citation_journal_id_ASTM ZEKRDZ
_cod_data_source_file silver3-x_306.cif
_cod_data_source_block Ag9N1O11Si2
_cod_original_cell_volume 322.4167
_cod_original_formula_sum 'Ag9 N1 O11 Si2'
_cod_database_code 8103417

loop_
_symmetry_equiv_pos_as_xyz
x,y,z
-x,-y,-z

loop_
_atom_site_label
_atom_site_type_symbol
_atom_site_fract_x
_atom_site_fract_y
_atom_site_fract_z
_atom_site_occupancy
_atom_site_U_iso_or_equiv
O5 O-2 0.2851 0.0069 0.4523 0.5 0.0
O6 O-2 0.5725 0.146 0.4081 0.5 0.0
O4 O-2 0.6586 0.2298 0.9846 1 0.0
O2 O-2 0.1088 0.8294 0.746 1 0.0
Ag4 Ag+1 0.0032 0.29 0.513 1 0.0
O3 O-2 0.5133 0.6559 0.7466 1 0.0
O7 O-2 0.641 0.1105 0.6146 0.5 0.0
Ag5 Ag+1 0.5 0.5 0.5 1 0.0
O1 O-2 0.8845 0.5578 0.2298 1 0.0
Ag3 Ag+1 0.8119 0.959 -0.1455 1 0.0
Ag2 Ag+1 0.7292 0.8189 0.1512 1 0.0
N1 N+5 0.5 0 0.5 1 0.0
Si1 Si+4 0.7279 0.3251 0.182 1 0.0
Ag1 Ag+1 0.7624 0.4612 0.8558 1 0.0
